data_4125330
loop_
_publ_author_name
'Konarev, Dmitri V.'
'Khasanov, Salavat S.'
'Shestakov, Alexander F.'
'Ishikawa, Manabu'
'Otsuka, Akihiro'
'Yamochi, Hideki'
'Saito, Gunzi'
'Lyubovskaya, Rimma N.'

_publ_section_title
;
 Spin Crossover in Anionic Cobalt-Bridged Fullerene
 (Bu4N(+)){Co(Ph3P)}2(\m2-Cl(-))(\m2-\h(2),\h(2)-C60)2 Dimers.
;
_journal_issue 51
_journal_name_full 'Journal of the American Chemical Society'
_journal_page_first 16592
_journal_page_last 16595
_journal_paper_doi 10.1021/jacs.6b09890
_journal_volume 138
_journal_year 2016
_chemical_formula_moiety 'C156 H30 Cl Co P2, C16 H36 N, 2(C6 H14)'
_chemical_formula_sum 'C184 H94 Cl Co2 N P2'
_chemical_formula_weight 2533.85
_chemical_name_systematic
;
 ?
;
_space_group_crystal_system monoclinic
_space_group_IT_number 15
_space_group_name_Hall '-C 2yc'
_space_group_name_H-M_alt 'C 1 2/c 1'
_symmetry_space_group_name_Hall '-C 2yc'
_symmetry_space_group_name_H-M 'C 1 2/c 1'
_atom_sites_solution_hydrogens geom
_audit_creation_date
;
'Fri Nov 18 17:11:18 2016'
;
_audit_creation_method SHELXL-2013
_cell_angle_alpha 90
_cell_angle_beta 111.0630(10)
_cell_angle_gamma 90
_cell_formula_units_Z 4
_cell_length_a 30.8484(14)
_cell_length_b 14.3774(7)
_cell_length_c 27.9871(13)
_cell_measurement_reflns_used 18079
_cell_measurement_temperature 300(1)
_cell_measurement_theta_max 28.51
_cell_measurement_theta_min 2.39
_cell_volume 11583.5(9)
_computing_cell_refinement
;
CrysAlisPro, Agilent Technologies,
Version 1.171.37.35 (release 13-08-2014 CrysAlis171 .NET)
(compiled Aug 13 2014,18:06:01)
;
_computing_data_collection
;
CrysAlisPro, Agilent Technologies,
Version 1.171.37.35 (release 13-08-2014 CrysAlis171 .NET)
(compiled Aug 13 2014,18:06:01)
;
_computing_data_reduction
;
CrysAlisPro, Agilent Technologies,
Version 1.171.37.35 (release 13-08-2014 CrysAlis171 .NET)
(compiled Aug 13 2014,18:06:01)
;
_computing_molecular_graphics WinGX
_computing_publication_material WinGX
_computing_structure_refinement 'SHELXL-2013 (Sheldrick, 2013)'
_computing_structure_solution 'SHELXS-2013 (Sheldrick, 2013)'
_diffrn_ambient_environment N~2~
_diffrn_ambient_temperature 300(1)
_diffrn_detector 'CCD plate'
_diffrn_detector_area_resol_mean 5.2283
_diffrn_detector_type AtlasS2
_diffrn_measured_fraction_theta_full 0.998
_diffrn_measured_fraction_theta_max 0.943
_diffrn_measurement_device 'four-circle diffractometer'
_diffrn_measurement_device_type 'Xcalibur, AtlasS2, Gemini'
_diffrn_measurement_method w-scan
_diffrn_radiation_monochromator graphite
_diffrn_radiation_probe x-ray
_diffrn_radiation_type 'Mo K\a'
_diffrn_radiation_wavelength 0.71073
_diffrn_reflns_av_R_equivalents 0.0523
_diffrn_reflns_av_unetI/netI 0.0508
_diffrn_reflns_Laue_measured_fraction_full 0.998
_diffrn_reflns_Laue_measured_fraction_max 0.943
_diffrn_reflns_limit_h_max 41
_diffrn_reflns_limit_h_min -40
_diffrn_reflns_limit_k_max 18
_diffrn_reflns_limit_k_min -19
_diffrn_reflns_limit_l_max 36
_diffrn_reflns_limit_l_min -38
_diffrn_reflns_number 70928
_diffrn_reflns_point_group_measured_fraction_full 0.998
_diffrn_reflns_point_group_measured_fraction_max 0.943
_diffrn_reflns_theta_full 27.500
_diffrn_reflns_theta_max 29.395
_diffrn_reflns_theta_min 2.435
_diffrn_source 'fine-focus sealed X-ray tube'
_diffrn_source_type 'Enhance (Mo) X-ray Source'
_exptl_absorpt_coefficient_mu 0.404
_exptl_absorpt_correction_T_max 1.000
_exptl_absorpt_correction_T_min 0.870
_exptl_absorpt_correction_type multi-scan
_exptl_absorpt_process_details
;
CrysAlisPro, Agilent Technologies,
Version 1.171.37.35 (release 13-08-2014 CrysAlis171 .NET)
(compiled Aug 13 2014,18:06:01)
Empirical absorption correction using spherical harmonics,
implemented in SCALE3 ABSPACK scaling algorithm.
;
_exptl_crystal_colour black
_exptl_crystal_density_diffrn 1.453
_exptl_crystal_description prism
_exptl_crystal_F_000 5224
_exptl_crystal_size_max 0.420
_exptl_crystal_size_mid 0.300
_exptl_crystal_size_min 0.230
_refine_diff_density_max 0.555
_refine_diff_density_min -0.294
_refine_diff_density_rms 0.065
_refine_ls_extinction_method none
_refine_ls_goodness_of_fit_ref 1.033
_refine_ls_hydrogen_treatment constr
_refine_ls_matrix_type full
_refine_ls_number_parameters 953
_refine_ls_number_reflns 15086
_refine_ls_number_restraints 615
_refine_ls_restrained_S_all 1.022
_refine_ls_R_factor_all 0.0992
_refine_ls_R_factor_gt 0.0521
_refine_ls_shift/su_max 0.001
_refine_ls_shift/su_mean 0.000
_refine_ls_structure_factor_coef Fsqd
_refine_ls_weighting_details 'w=1/[\s^2^(Fo^2^)+(0.0698P)^2^+7.0251P] where P=(Fo^2^+2Fc^2^)/3'
_refine_ls_weighting_scheme calc
_refine_ls_wR_factor_gt 0.1211
_refine_ls_wR_factor_ref 0.1446
_reflns_Friedel_coverage 0.000
_reflns_number_gt 9556
_reflns_number_total 15086
_reflns_threshold_expression 'I > 2\s(I)'
_cod_data_source_file ja6b09890_si_002.cif
_cod_data_source_block CoPh3PC602Cl_TBA_300K
_cod_depositor_comments 'Adding full bibliography for 4125329--4125330.cif.'
_cod_database_code 4125330
_shelx_space_group_comment
;
The symmetry employed for this shelxl refinement is uniquely defined
by the following loop, which should always be used as a source of
symmetry information in preference to the above space-group names.
They are only intended as comments.
;
_shelx_estimated_absorpt_t_min 0.848
_shelx_estimated_absorpt_t_max 0.913
_shelxl_version_number 2013-4

loop_
_space_group_symop_operation_xyz
'x, y, z'
'-x, y, -z+1/2'
'x+1/2, y+1/2, z'
'-x+1/2, y+1/2, -z+1/2'
'-x, -y, -z'
'x, -y, z-1/2'
'-x+1/2, -y+1/2, -z'
'x+1/2, -y+1/2, z-1/2'

loop_
_atom_site_label
_atom_site_type_symbol
_atom_site_fract_x
_atom_site_fract_y
_atom_site_fract_z
_atom_site_U_iso_or_equiv
_atom_site_adp_type
_atom_site_occupancy
_atom_site_site_symmetry_order
_atom_site_calc_flag
_atom_site_refinement_flags_posn
_atom_site_refinement_flags_adp
_atom_site_refinement_flags_occupancy
_atom_site_disorder_assembly
_atom_site_disorder_group
Co Co 0.49776(2) 0.35237(2) 0.19013(2) 0.03110(9) Uani 1 1 d . U . . .
Cl Cl 0.5000 0.47624(5) 0.2500 0.03453(17) Uani 1 2 d S TU P . .
C101 C 0.57134(7) 0.33996(16) 0.22318(8) 0.0333(4) Uani 1 1 d . U . . .
C102 C 0.54666(7) 0.26805(15) 0.23966(8) 0.0310(4) Uani 1 1 d . U . . .
C103 C 0.55256(7) 0.17130(16) 0.22621(9) 0.0337(4) Uani 1 1 d . U . . .
C104 C 0.57635(8) 0.14768(17) 0.19398(9) 0.0385(5) Uani 1 1 d . U . . .
C105 C 0.60123(8) 0.21960(19) 0.17760(9) 0.0411(5) Uani 1 1 d . U . . .
C106 C 0.60036(8) 0.30983(18) 0.19374(9) 0.0375(5) Uani 1 1 d . U . . .
C107 C 0.60136(7) 0.40322(15) 0.26277(9) 0.0343(4) Uani 1 1 d . U . . .
C108 C 0.58156(8) 0.14247(17) 0.36042(9) 0.0396(5) Uani 1 1 d . U . . .
C109 C 0.55525(7) 0.11186(16) 0.26837(9) 0.0358(4) Uani 1 1 d . U . . .
C110 C 0.60363(8) 0.06349(18) 0.20356(10) 0.0445(5) Uani 1 1 d . U . . .
C111 C 0.64389(9) 0.1789(2) 0.17697(10) 0.0467(5) Uani 1 1 d . U . . .
C112 C 0.64273(8) 0.36363(18) 0.21055(10) 0.0419(5) Uani 1 1 d . U . . .
C113 C 0.64340(8) 0.42063(17) 0.25308(10) 0.0407(5) Uani 1 1 d . U . . .
C114 C 0.60312(7) 0.40203(15) 0.31329(9) 0.0343(4) Uani 1 1 d . U . . .
C115 C 0.57466(7) 0.33661(16) 0.33049(9) 0.0335(4) Uani 1 1 d . U . . .
C116 C 0.55524(7) 0.16893(16) 0.31055(9) 0.0336(4) Uani 1 1 d . U . . .
C117 C 0.58081(8) 0.02894(16) 0.27688(10) 0.0428(5) Uani 1 1 d . U . . .
C118 C 0.60574(9) 0.00461(17) 0.24365(11) 0.0455(5) Uani 1 1 d . U . . .
C119 C 0.64558(9) 0.0829(2) 0.19273(10) 0.0490(5) Uani 1 1 d . U . . .
C120 C 0.68449(9) 0.2320(2) 0.19196(10) 0.0508(5) Uani 1 1 d . U . . .
C121 C 0.68389(9) 0.3258(2) 0.20885(11) 0.0482(5) Uani 1 1 d . U . . .
C122 C 0.72733(9) 0.3441(2) 0.25079(11) 0.0501(5) Uani 1 1 d . U . . .
C123 C 0.68538(8) 0.43937(17) 0.29300(11) 0.0452(5) Uani 1 1 d . U . . .
C124 C 0.64650(8) 0.41773(17) 0.35419(10) 0.0403(5) Uani 1 1 d . U . . .
C125 C 0.60628(8) 0.30382(17) 0.38125(9) 0.0369(5) Uani 1 1 d . U . . .
C126 C 0.60914(9) 0.05819(18) 0.36932(10) 0.0458(5) Uani 1 1 d . U . . .
C127 C 0.60853(9) 0.00198(17) 0.32871(11) 0.0460(5) Uani 1 1 d . U . . .
C128 C 0.64968(9) -0.03648(18) 0.27546(12) 0.0511(6) Uani 1 1 d . U . . .
C129 C 0.68763(9) 0.0426(2) 0.22284(11) 0.0522(6) Uani 1 1 d . U . . .
C130 C 0.72813(9) 0.1901(2) 0.22365(11) 0.0532(6) Uani 1 1 d . U . . .
C131 C 0.76112(9) 0.0678(2) 0.39320(11) 0.0539(6) Uani 1 1 d . U . . .
C132 C 0.78494(8) 0.1360(2) 0.37754(12) 0.0544(6) Uani 1 1 d . U . . .
C133 C 0.78458(8) 0.2313(2) 0.39441(11) 0.0535(5) Uani 1 1 d . U . . .
C134 C 0.76012(9) 0.2544(2) 0.42573(11) 0.0535(6) Uani 1 1 d . U . . .
C135 C 0.73531(9) 0.1833(2) 0.44208(10) 0.0532(6) Uani 1 1 d . U . . .
C136 C 0.73588(9) 0.0915(2) 0.42642(11) 0.0543(6) Uani 1 1 d . U . . .
C137 C 0.73476(9) -0.0019(2) 0.35718(12) 0.0552(6) Uani 1 1 d . U . . .
C138 C 0.78326(8) 0.1381(2) 0.32511(12) 0.0543(6) Uani 1 1 d . U . . .
C139 C 0.78280(8) 0.2918(2) 0.35225(12) 0.0542(6) Uani 1 1 d . U . . .
C140 C 0.73292(9) 0.3385(2) 0.41680(11) 0.0513(5) Uani 1 1 d . U . . .
C141 C 0.69256(9) 0.2237(2) 0.44317(9) 0.0495(5) Uani 1 1 d . U . . .
C142 C 0.69367(9) 0.0367(2) 0.41062(11) 0.0533(6) Uani 1 1 d . U . . .
C143 C 0.69298(9) -0.02129(18) 0.36761(12) 0.0531(6) Uani 1 1 d . U . . .
C144 C 0.73318(9) 0.0002(2) 0.30680(12) 0.0546(6) Uani 1 1 d . U . . .
C145 C 0.75788(9) 0.0713(2) 0.29042(12) 0.0533(6) Uani 1 1 d . U . . .
C146 C 0.78169(8) 0.2337(2) 0.30958(12) 0.0544(6) Uani 1 1 d . U . . .
C147 C 0.75626(8) 0.3728(2) 0.34348(12) 0.0520(6) Uani 1 1 d . U . . .
C148 C 0.73088(9) 0.39695(19) 0.37622(11) 0.0494(5) Uani 1 1 d . U . . .
C149 C 0.69110(9) 0.3187(2) 0.42729(9) 0.0479(5) Uani 1 1 d . U . . .
C150 C 0.54844(7) 0.26674(15) 0.29435(8) 0.0308(4) Uani 1 1 d . U . . .
C151 C 0.65218(9) 0.1708(2) 0.42782(9) 0.0476(5) Uani 1 1 d . U . . .
C152 C 0.60818(8) 0.21272(19) 0.39663(9) 0.0411(5) Uani 1 1 d . U . . .
C153 C 0.65149(9) -0.03794(17) 0.32768(12) 0.0510(5) Uani 1 1 d . U . . .
C154 C 0.68974(9) -0.01804(19) 0.26499(12) 0.0533(6) Uani 1 1 d . U . . .
C155 C 0.73016(9) 0.0981(2) 0.23883(12) 0.0539(6) Uani 1 1 d . U . . .
C156 C 0.75482(9) 0.2597(2) 0.25995(12) 0.0535(6) Uani 1 1 d . U . . .
C157 C 0.72804(9) 0.39878(19) 0.29168(11) 0.0497(5) Uani 1 1 d . U . . .
C158 C 0.68714(8) 0.43821(17) 0.34464(11) 0.0450(5) Uani 1 1 d . U . . .
C159 C 0.64860(8) 0.35779(18) 0.39602(9) 0.0414(5) Uani 1 1 d . U . . .
C160 C 0.65245(9) 0.0762(2) 0.41097(10) 0.0503(5) Uani 1 1 d . U . . .
P P 0.49516(2) 0.43384(5) 0.11895(2) 0.03773(15) Uani 1 1 d . U . . .
C201 C 0.43851(8) 0.47110(19) 0.07385(9) 0.0425(5) Uani 1 1 d . U . . .
C202 C 0.41546(10) 0.5403(2) 0.08978(12) 0.0561(7) Uani 1 1 d . U . . .
H202 H 0.4290 0.5658 0.1223 0.067 Uiso 1 1 calc R U . . .
C203 C 0.37202(11) 0.5723(2) 0.05721(14) 0.0717(8) Uani 1 1 d . U . . .
H203 H 0.3567 0.6190 0.0679 0.086 Uiso 1 1 calc R U . . .
C204 C 0.35225(11) 0.5340(3) 0.00938(14) 0.0788(9) Uani 1 1 d . U . . .
H204 H 0.3234 0.5547 -0.0124 0.095 Uiso 1 1 calc R U . . .
C205 C 0.37466(12) 0.4662(3) -0.00622(13) 0.0819(10) Uani 1 1 d . U . . .
H205 H 0.3611 0.4409 -0.0388 0.098 Uiso 1 1 calc R U . . .
C206 C 0.41735(10) 0.4343(2) 0.02567(11) 0.0627(8) Uani 1 1 d . U . . .
H206 H 0.4321 0.3872 0.0145 0.075 Uiso 1 1 calc R U . . .
C207 C 0.51586(9) 0.35094(19) 0.08261(9) 0.0444(5) Uani 1 1 d . U . . .
C208 C 0.49917(11) 0.2611(2) 0.07803(11) 0.0590(7) Uani 1 1 d . U . . .
H208 H 0.4762 0.2463 0.0911 0.071 Uiso 1 1 calc R U . . .
C209 C 0.51573(13) 0.1927(2) 0.05456(14) 0.0751(9) Uani 1 1 d . U . . .
H209 H 0.5037 0.1328 0.0515 0.090 Uiso 1 1 calc R U . . .
C210 C 0.54986(14) 0.2128(3) 0.03573(14) 0.0816(10) Uani 1 1 d . U . . .
H210 H 0.5609 0.1668 0.0198 0.098 Uiso 1 1 calc R U . . .
C211 C 0.56759(14) 0.3006(3) 0.04046(14) 0.0806(10) Uani 1 1 d . U . . .
H211 H 0.5910 0.3140 0.0279 0.097 Uiso 1 1 calc R U . . .
C212 C 0.55103(11) 0.3700(2) 0.06376(12) 0.0615(7) Uani 1 1 d . U . . .
H212 H 0.5635 0.4296 0.0668 0.074 Uiso 1 1 calc R U . . .
C213 C 0.52982(8) 0.53791(18) 0.11995(10) 0.0424(5) Uani 1 1 d . U . . .
C214 C 0.56813(9) 0.55790(19) 0.16298(11) 0.0498(6) Uani 1 1 d . U . . .
H214 H 0.5739 0.5230 0.1926 0.060 Uiso 1 1 calc R U . . .
C215 C 0.59817(10) 0.6294(2) 0.16256(13) 0.0632(8) Uani 1 1 d . U . . .
H215 H 0.6243 0.6413 0.1915 0.076 Uiso 1 1 calc R U . . .
C216 C 0.58931(11) 0.6829(2) 0.11923(14) 0.0662(8) Uani 1 1 d . U . . .
H216 H 0.6097 0.7303 0.1187 0.079 Uiso 1 1 calc R U . . .
C217 C 0.55047(12) 0.6661(2) 0.07688(12) 0.0636(8) Uani 1 1 d . U . . .
H217 H 0.5440 0.7035 0.0480 0.076 Uiso 1 1 calc R U . . .
C218 C 0.52082(11) 0.5935(2) 0.07686(11) 0.0555(7) Uani 1 1 d . U . . .
H218 H 0.4947 0.5820 0.0478 0.067 Uiso 1 1 calc R U . . .
N N 0.0000 0.2688(2) 0.2500 0.0560(7) Uani 1 2 d S TU P . .
C301 C -0.00248(12) 0.3317(2) 0.20631(13) 0.0670(8) Uani 1 1 d . U . . .
H30A H 0.0258 0.3683 0.2164 0.080 Uiso 1 1 calc R U . . .
H30B H -0.0282 0.3744 0.2007 0.080 Uiso 1 1 calc R U . . .
C302 C -0.00867(16) 0.2839(3) 0.15538(15) 0.0905(11) Uani 1 1 d . U . . .
H30C H 0.0211 0.2597 0.1568 0.109 Uiso 1 1 calc R U . A 1
H30D H -0.0296 0.2316 0.1509 0.109 Uiso 1 1 calc R U . A 1
C303 C -0.0274(6) 0.3468(6) 0.1098(3) 0.101(3) Uani 0.65(2) 1 d . U P B 1
H30E H -0.0302 0.3131 0.0789 0.122 Uiso 0.65(2) 1 calc R U P B 1
H30F H -0.0580 0.3691 0.1067 0.122 Uiso 0.65(2) 1 calc R U P B 1
C304 C 0.0041(8) 0.4248(11) 0.1165(8) 0.210(11) Uani 0.65(2) 1 d . U P B 1
H30G H -0.0076 0.4656 0.0875 0.316 Uiso 0.65(2) 1 calc R U P B 1
H30H H 0.0342 0.4022 0.1193 0.316 Uiso 0.65(2) 1 calc R U P B 1
H30I H 0.0065 0.4581 0.1471 0.316 Uiso 0.65(2) 1 calc R U P B 1
C313 C 0.0076(12) 0.3568(12) 0.1201(8) 0.105(6) Uani 0.35(2) 1 d . U P B 2
H31A H 0.0395 0.3737 0.1394 0.126 Uiso 0.35(2) 1 calc R U P B 2
H31B H 0.0076 0.3230 0.0901 0.126 Uiso 0.35(2) 1 calc R U P B 2
C314 C -0.0161(14) 0.436(2) 0.1037(12) 0.174(14) Uani 0.35(2) 1 d . U P B 2
H31C H -0.0020 0.4702 0.0837 0.261 Uiso 0.35(2) 1 calc R U P B 2
H31D H -0.0155 0.4725 0.1326 0.261 Uiso 0.35(2) 1 calc R U P B 2
H31E H -0.0477 0.4214 0.0831 0.261 Uiso 0.35(2) 1 calc R U P B 2
C305 C -0.04163(11) 0.2042(2) 0.23571(14) 0.0664(8) Uani 1 1 d . U . . .
H30J H -0.0397 0.1617 0.2096 0.080 Uiso 1 1 calc R U . . .
H30K H -0.0391 0.1673 0.2656 0.080 Uiso 1 1 calc R U . . .
C306 C -0.08911(11) 0.2490(2) 0.21625(15) 0.0729(9) Uani 1 1 d . U . . .
H30L H -0.0910 0.2930 0.1893 0.087 Uiso 1 1 calc R U . . .
H30M H -0.0942 0.2826 0.2439 0.087 Uiso 1 1 calc R U . . .
C307 C -0.12638(12) 0.1742(2) 0.19557(16) 0.0758(9) Uani 1 1 d . U . . .
H30N H -0.1213 0.1424 0.1675 0.091 Uiso 1 1 calc R U . . .
H30O H -0.1227 0.1288 0.2224 0.091 Uiso 1 1 calc R U . . .
C308 C -0.17455(14) 0.2093(3) 0.1774(2) 0.1163(17) Uani 1 1 d . U . . .
H30P H -0.1797 0.2431 0.2044 0.174 Uiso 1 1 calc R U . . .
H30Q H -0.1958 0.1579 0.1673 0.174 Uiso 1 1 calc R U . . .
H30R H -0.1795 0.2497 0.1486 0.174 Uiso 1 1 calc R U . . .
C1 C 0.6069(6) 0.8854(10) 0.0318(7) 0.156(6) Uani 0.406(9) 1 d D U P C 1
H1A H 0.5889 0.8517 0.0478 0.234 Uiso 0.406(9) 1 calc R U P C 1
H1B H 0.6318 0.8468 0.0305 0.234 Uiso 0.406(9) 1 calc R U P C 1
H1C H 0.5874 0.9025 -0.0023 0.234 Uiso 0.406(9) 1 calc R U P C 1
C2 C 0.6269(6) 0.9733(10) 0.0629(5) 0.148(5) Uani 0.406(9) 1 d D U P C 1
H2A H 0.6442 0.9581 0.0985 0.178 Uiso 0.406(9) 1 calc R U P C 1
H2B H 0.6024 1.0167 0.0613 0.178 Uiso 0.406(9) 1 calc R U P C 1
C3 C 0.6591(4) 1.0144(8) 0.0374(5) 0.124(4) Uani 0.406(9) 1 d D U P C 1
H3A H 0.6830 0.9702 0.0380 0.149 Uiso 0.406(9) 1 calc R U P C 1
H3B H 0.6417 1.0317 0.0022 0.149 Uiso 0.406(9) 1 calc R U P C 1
C4 C 0.6803(6) 1.1003(9) 0.0698(5) 0.166(6) Uani 0.406(9) 1 d D U P C 1
H4A H 0.6972 1.0830 0.1051 0.200 Uiso 0.406(9) 1 calc R U P C 1
H4B H 0.6564 1.1448 0.0688 0.200 Uiso 0.406(9) 1 calc R U P C 1
C5 C 0.7132(6) 1.1410(10) 0.0451(8) 0.202(8) Uani 0.406(9) 1 d D U P C 1
H5A H 0.7005 1.1332 0.0082 0.243 Uiso 0.406(9) 1 calc R U P C 1
H5B H 0.7434 1.1113 0.0585 0.243 Uiso 0.406(9) 1 calc R U P C 1
C6 C 0.7166(6) 1.2443(9) 0.0596(7) 0.195(8) Uani 0.406(9) 1 d D U P C 1
H6A H 0.7246 1.2797 0.0349 0.292 Uiso 0.406(9) 1 calc R U P C 1
H6B H 0.7401 1.2526 0.0929 0.292 Uiso 0.406(9) 1 calc R U P C 1
H6C H 0.6873 1.2654 0.0602 0.292 Uiso 0.406(9) 1 calc R U P C 1
C11 C 0.5946(9) 0.926(2) 0.0290(17) 0.166(8) Uiso 0.210(8) 1 d D U P D 2
H11A H 0.5942 0.8684 0.0461 0.249 Uiso 0.210(8) 1 calc R U P D 2
H11B H 0.5835 0.9161 -0.0073 0.249 Uiso 0.210(8) 1 calc R U P D 2
H11C H 0.5749 0.9704 0.0371 0.249 Uiso 0.210(8) 1 calc R U P D 2
C12 C 0.6444(7) 0.9638(17) 0.0470(13) 0.166(8) Uiso 0.210(8) 1 d D U P D 2
H12A H 0.6561 0.9759 0.0835 0.199 Uiso 0.210(8) 1 calc R U P D 2
H12B H 0.6650 0.9200 0.0394 0.199 Uiso 0.210(8) 1 calc R U P D 2
C13 C 0.6405(6) 1.0543(16) 0.0167(11) 0.166(8) Uiso 0.210(8) 1 d D U P D 2
H13A H 0.6205 1.0986 0.0250 0.199 Uiso 0.210(8) 1 calc R U P D 2
H13B H 0.6281 1.0423 -0.0199 0.199 Uiso 0.210(8) 1 calc R U P D 2
C14 C 0.6905(6) 1.0907(16) 0.0335(10) 0.166(8) Uiso 0.210(8) 1 d D U P D 2
H14A H 0.7102 1.0471 0.0244 0.199 Uiso 0.210(8) 1 calc R U P D 2
H14B H 0.7032 1.1010 0.0702 0.199 Uiso 0.210(8) 1 calc R U P D 2
C15 C 0.6862(9) 1.1825(14) 0.0043(9) 0.166(8) Uiso 0.210(8) 1 d D U P D 2
H15A H 0.6746 1.2316 0.0202 0.199 Uiso 0.210(8) 1 calc R U P D 2
H15B H 0.7161 1.2013 0.0032 0.199 Uiso 0.210(8) 1 calc R U P D 2
C16 C 0.6517(10) 1.161(2) -0.0496(8) 0.166(8) Uiso 0.210(8) 1 d D U P D 2
H16A H 0.6460 1.2166 -0.0701 0.249 Uiso 0.210(8) 1 calc R U P D 2
H16B H 0.6230 1.1394 -0.0474 0.249 Uiso 0.210(8) 1 calc R U P D 2
H16C H 0.6644 1.1141 -0.0651 0.249 Uiso 0.210(8) 1 calc R U P D 2
C21 C 0.5957(8) 0.9310(17) 0.0613(7) 0.235(12) Uani 0.385(10) 1 d D U P E 3
H21A H 0.5710 0.8902 0.0419 0.353 Uiso 0.385(10) 1 calc R U P E 3
H21B H 0.5837 0.9779 0.0775 0.353 Uiso 0.385(10) 1 calc R U P E 3
H21C H 0.6192 0.8958 0.0870 0.353 Uiso 0.385(10) 1 calc R U P E 3
C22 C 0.6170(7) 0.9772(12) 0.0255(6) 0.185(7) Uani 0.385(10) 1 d D U P E 3
H22A H 0.5941 1.0147 -0.0002 0.222 Uiso 0.385(10) 1 calc R U P E 3
H22B H 0.6292 0.9310 0.0084 0.222 Uiso 0.385(10) 1 calc R U P E 3
C23 C 0.6562(5) 1.0383(10) 0.0609(5) 0.157(6) Uani 0.385(10) 1 d D U P E 3
H23A H 0.6472 1.0660 0.0876 0.189 Uiso 0.385(10) 1 calc R U P E 3
H23B H 0.6843 1.0023 0.0767 0.189 Uiso 0.385(10) 1 calc R U P E 3
C24 C 0.6632(6) 1.1132(13) 0.0254(6) 0.229(9) Uani 0.385(10) 1 d D U P E 3
H24A H 0.6355 1.1510 0.0108 0.274 Uiso 0.385(10) 1 calc R U P E 3
H24B H 0.6708 1.0853 -0.0022 0.274 Uiso 0.385(10) 1 calc R U P E 3
C25 C 0.7039(7) 1.1718(14) 0.0601(8) 0.224(9) Uani 0.385(10) 1 d D U P E 3
H25A H 0.7184 1.1424 0.0932 0.268 Uiso 0.385(10) 1 calc R U P E 3
H25B H 0.6936 1.2336 0.0650 0.268 Uiso 0.385(10) 1 calc R U P E 3
C26 C 0.7377(8) 1.176(2) 0.0312(11) 0.308(14) Uani 0.385(10) 1 d D U P E 3
H26A H 0.7684 1.1902 0.0549 0.462 Uiso 0.385(10) 1 calc R U P E 3
H26B H 0.7280 1.2243 0.0056 0.462 Uiso 0.385(10) 1 calc R U P E 3
H26C H 0.7380 1.1176 0.0150 0.462 Uiso 0.385(10) 1 calc R U P E 3

loop_
_atom_site_aniso_label
_atom_site_aniso_U_11
_atom_site_aniso_U_22
_atom_site_aniso_U_33
_atom_site_aniso_U_23
_atom_site_aniso_U_13
_atom_site_aniso_U_12
Co 0.02528(15) 0.03716(17) 0.03097(16) 0.00318(13) 0.01026(12) -0.00012(12)
Cl 0.0298(4) 0.0351(4) 0.0384(4) 0.000 0.0119(3) 0.000
C101 0.0274(9) 0.0383(11) 0.0340(10) 0.0052(8) 0.0105(8) 0.0037(8)
C102 0.0236(10) 0.0370(10) 0.0315(9) 0.0004(8) 0.0089(8) 0.0015(8)
C103 0.0229(10) 0.0386(10) 0.0368(11) -0.0039(8) 0.0072(8) -0.0019(8)
C104 0.0306(11) 0.0468(12) 0.0359(12) -0.0090(10) 0.0093(9) -0.0002(9)
C105 0.0358(11) 0.0569(12) 0.0319(12) -0.0008(10) 0.0138(10) 0.0047(10)
C106 0.0301(10) 0.0510(12) 0.0326(11) 0.0090(9) 0.0128(9) 0.0056(9)
C107 0.0273(10) 0.0314(11) 0.0419(10) 0.0051(9) 0.0096(8) 0.0019(8)
C108 0.0337(11) 0.0456(12) 0.0432(11) 0.0108(9) 0.0185(9) 0.0018(9)
C109 0.0253(10) 0.0355(10) 0.0458(11) -0.0010(8) 0.0119(9) -0.0044(8)
C110 0.0359(11) 0.0474(13) 0.0466(13) -0.0168(9) 0.0106(10) 0.0009(9)
C111 0.0392(11) 0.0676(13) 0.0385(13) -0.0044(11) 0.0204(10) 0.0074(10)
C112 0.0373(11) 0.0482(14) 0.0442(12) 0.0144(10) 0.0194(10) 0.0017(9)
C113 0.0341(10) 0.0376(12) 0.0523(13) 0.0100(9) 0.0178(9) -0.0007(9)
C114 0.0290(10) 0.0301(11) 0.0433(10) -0.0024(9) 0.0126(8) 0.0022(8)
C115 0.0278(10) 0.0386(11) 0.0351(10) -0.0029(8) 0.0125(8) 0.0036(8)
C116 0.0240(10) 0.0375(10) 0.0410(10) 0.0033(8) 0.0139(9) -0.0020(8)
C117 0.0356(12) 0.0312(11) 0.0601(12) -0.0025(10) 0.0155(10) -0.0044(9)
C118 0.0376(12) 0.0338(12) 0.0626(13) -0.0125(10) 0.0148(10) -0.0012(9)
C119 0.0428(12) 0.0583(13) 0.0480(14) -0.0159(11) 0.0188(10) 0.0063(10)
C120 0.0413(11) 0.0726(14) 0.0490(14) 0.0033(11) 0.0289(10) 0.0059(10)
C121 0.0391(11) 0.0608(13) 0.0541(14) 0.0149(11) 0.0282(10) 0.0006(10)
C122 0.0335(11) 0.0599(14) 0.0647(14) 0.0129(11) 0.0271(10) -0.0039(10)
C123 0.0330(10) 0.0358(13) 0.0653(12) 0.0031(11) 0.0161(9) -0.0067(9)
C124 0.0334(10) 0.0366(12) 0.0472(12) -0.0093(9) 0.0100(9) -0.0007(9)
C125 0.0318(10) 0.0492(12) 0.0310(10) -0.0051(9) 0.0128(8) 0.0045(9)
C126 0.0403(12) 0.0453(13) 0.0543(13) 0.0172(10) 0.0200(10) 0.0038(10)
C127 0.0398(12) 0.0322(12) 0.0659(13) 0.0111(10) 0.0189(11) -0.0011(9)
C128 0.0463(12) 0.0318(13) 0.0735(14) -0.0061(11) 0.0195(11) 0.0068(10)
C129 0.0437(11) 0.0586(15) 0.0575(14) -0.0172(11) 0.0221(10) 0.0116(10)
C130 0.0359(12) 0.0748(13) 0.0600(15) 0.0012(11) 0.0308(10) 0.0086(10)
C131 0.0324(12) 0.0601(15) 0.0591(15) 0.0132(11) 0.0041(10) 0.0190(10)
C132 0.0245(11) 0.0667(13) 0.0628(13) 0.0046(11) 0.0046(11) 0.0136(10)
C133 0.0205(11) 0.0672(14) 0.0606(14) -0.0003(11) -0.0001(10) 0.0018(11)
C134 0.0299(12) 0.0679(14) 0.0474(14) -0.0050(12) -0.0045(9) 0.0023(10)
C135 0.0354(12) 0.0720(13) 0.0393(14) 0.0064(11) -0.0024(10) 0.0103(10)
C136 0.0386(12) 0.0664(14) 0.0470(14) 0.0159(11) 0.0023(10) 0.0154(10)
C137 0.0418(13) 0.0481(14) 0.0708(14) 0.0114(11) 0.0144(11) 0.0203(10)
C138 0.0245(11) 0.0678(14) 0.0707(14) 0.0013(11) 0.0173(11) 0.0113(10)
C139 0.0211(11) 0.0654(14) 0.0704(14) -0.0011(10) 0.0097(11) -0.0036(10)
C140 0.0329(11) 0.0604(14) 0.0480(13) -0.0138(10) -0.0008(10) -0.0046(10)
C141 0.0418(11) 0.0686(14) 0.0303(12) 0.0014(11) 0.0034(10) 0.0078(10)
C142 0.0450(12) 0.0555(15) 0.0538(14) 0.0233(11) 0.0111(11) 0.0146(10)
C143 0.0461(12) 0.0385(13) 0.0704(15) 0.0170(11) 0.0157(10) 0.0146(10)
C144 0.0412(12) 0.0494(14) 0.0724(13) 0.0005(12) 0.0194(11) 0.0201(10)
C145 0.0321(12) 0.0596(15) 0.0705(14) -0.0041(11) 0.0211(10) 0.0161(10)
C146 0.0234(11) 0.0670(14) 0.0743(13) 0.0004(11) 0.0193(11) 0.0025(11)
C147 0.0259(11) 0.0546(14) 0.0702(14) -0.0044(12) 0.0110(10) -0.0099(9)
C148 0.0314(11) 0.0480(14) 0.0603(14) -0.0120(10) 0.0063(10) -0.0084(10)
C149 0.0383(11) 0.0626(13) 0.0338(12) -0.0110(10) 0.0021(9) 0.0004(10)
C150 0.0230(10) 0.0364(10) 0.0339(9) 0.0016(8) 0.0112(8) 0.0016(8)
C151 0.0426(11) 0.0653(13) 0.0329(12) 0.0122(10) 0.0111(10) 0.0086(10)
C152 0.0353(11) 0.0577(12) 0.0332(11) 0.0062(9) 0.0161(9) 0.0050(9)
C153 0.0472(12) 0.0289(12) 0.0749(14) 0.0085(11) 0.0196(10) 0.0074(10)
C154 0.0432(12) 0.0410(14) 0.0758(15) -0.0104(11) 0.0214(11) 0.0128(10)
C155 0.0387(12) 0.0664(14) 0.0640(14) -0.0073(12) 0.0276(11) 0.0131(10)
C156 0.0320(12) 0.0685(15) 0.0699(14) 0.0069(11) 0.0304(10) 0.0014(10)
C157 0.0315(11) 0.0485(14) 0.0710(13) 0.0080(11) 0.0208(10) -0.0089(10)
C158 0.0335(10) 0.0345(12) 0.0617(13) -0.0074(11) 0.0107(10) -0.0068(9)
C159 0.0365(10) 0.0487(13) 0.0361(11) -0.0113(9) 0.0097(9) 0.0027(9)
C160 0.0462(12) 0.0569(13) 0.0471(13) 0.0206(11) 0.0161(10) 0.0085(10)
P 0.0346(3) 0.0459(4) 0.0331(3) 0.0048(3) 0.0127(3) -0.0009(3)
C201 0.0378(11) 0.0514(14) 0.0371(11) 0.0090(10) 0.0120(9) -0.0010(9)
C202 0.0495(14) 0.0576(17) 0.0565(16) 0.0029(13) 0.0133(12) 0.0069(12)
C203 0.0528(17) 0.072(2) 0.085(2) 0.0142(16) 0.0183(14) 0.0175(15)
C204 0.0456(17) 0.099(3) 0.0752(19) 0.0246(17) 0.0013(14) 0.0082(15)
C205 0.0567(18) 0.119(3) 0.0514(18) -0.0006(17) -0.0033(13) 0.0015(17)
C206 0.0541(16) 0.082(2) 0.0428(14) -0.0048(13) 0.0068(11) 0.0008(14)
C207 0.0467(14) 0.0536(12) 0.0340(12) 0.0057(10) 0.0158(10) 0.0059(11)
C208 0.0638(18) 0.0592(15) 0.0578(18) -0.0032(14) 0.0267(14) -0.0012(13)
C209 0.089(2) 0.0623(18) 0.073(2) -0.0121(16) 0.0269(18) 0.0036(16)
C210 0.100(3) 0.0853(19) 0.068(2) -0.0032(19) 0.041(2) 0.0295(19)
C211 0.090(3) 0.093(2) 0.082(2) 0.010(2) 0.058(2) 0.0236(18)
C212 0.0651(18) 0.0709(18) 0.0614(18) 0.0125(14) 0.0383(15) 0.0104(14)
C213 0.0390(12) 0.0462(13) 0.0452(13) 0.0072(10) 0.0190(10) 0.0002(9)
C214 0.0392(13) 0.0514(15) 0.0555(14) 0.0114(12) 0.0130(10) -0.0002(10)
C215 0.0403(15) 0.0651(19) 0.0775(18) 0.0102(14) 0.0131(14) -0.0087(12)
C216 0.0560(17) 0.0635(19) 0.087(2) 0.0121(15) 0.0347(13) -0.0111(14)
C217 0.0760(19) 0.0630(18) 0.0606(16) 0.0156(14) 0.0352(13) -0.0069(14)
C218 0.0616(17) 0.0606(17) 0.0452(14) 0.0097(12) 0.0201(13) -0.0053(13)
N 0.0583(17) 0.0360(16) 0.0741(19) 0.000 0.0242(17) 0.000
C301 0.072(2) 0.0478(17) 0.0826(18) 0.0087(13) 0.0299(18) 0.0084(14)
C302 0.114(3) 0.082(3) 0.084(2) 0.0035(16) 0.045(2) 0.011(2)
C303 0.119(9) 0.103(5) 0.081(3) 0.006(3) 0.034(5) 0.017(4)
C304 0.25(2) 0.123(12) 0.180(14) 0.071(9) -0.016(12) -0.050(13)
C313 0.122(18) 0.107(10) 0.097(8) 0.029(8) 0.054(11) 0.029(9)
C314 0.27(4) 0.157(16) 0.13(2) 0.089(16) 0.11(3) 0.106(19)
C305 0.0599(15) 0.0441(16) 0.089(2) -0.0020(15) 0.0196(16) -0.0040(11)
C306 0.0617(14) 0.0515(18) 0.106(3) 0.0006(17) 0.0306(18) 0.0012(12)
C307 0.0658(16) 0.064(2) 0.094(3) -0.0080(18) 0.0245(18) -0.0065(14)
C308 0.0674(18) 0.080(3) 0.201(5) -0.010(3) 0.048(3) -0.0066(19)
C1 0.154(12) 0.158(10) 0.168(13) 0.011(9) 0.072(10) 0.018(7)
C2 0.154(9) 0.165(8) 0.131(9) 0.017(7) 0.057(7) 0.023(6)
C3 0.118(8) 0.147(8) 0.100(8) 0.006(6) 0.030(6) 0.031(5)
C4 0.176(10) 0.163(8) 0.159(10) -0.023(6) 0.059(7) 0.004(7)
C5 0.197(11) 0.205(9) 0.198(12) 0.006(8) 0.061(8) -0.031(7)
C6 0.161(13) 0.176(9) 0.235(16) 0.059(11) 0.057(12) 0.038(9)
C21 0.252(18) 0.237(19) 0.225(18) 0.003(14) 0.096(14) -0.024(12)
C22 0.184(11) 0.189(10) 0.187(11) -0.029(8) 0.073(7) 0.007(7)
C23 0.154(9) 0.156(9) 0.166(10) -0.028(6) 0.061(7) 0.049(6)
C24 0.224(11) 0.229(12) 0.241(12) 0.003(7) 0.093(8) -0.018(8)
C25 0.227(11) 0.230(12) 0.221(13) -0.001(9) 0.088(8) -0.010(8)
C26 0.254(16) 0.38(2) 0.33(2) -0.005(17) 0.150(15) -0.052(15)

loop_
_atom_type_symbol
_atom_type_description
_atom_type_scat_dispersion_real
_atom_type_scat_dispersion_imag
_atom_type_scat_source
C C 0.0033 0.0016 'International Tables Vol C Tables 4.2.6.8 and 6.1.1.4'
H H 0.0000 0.0000 'International Tables Vol C Tables 4.2.6.8 and 6.1.1.4'
P P 0.1023 0.0942 'International Tables Vol C Tables 4.2.6.8 and 6.1.1.4'
Cl Cl 0.1484 0.1585 'International Tables Vol C Tables 4.2.6.8 and 6.1.1.4'
Co Co 0.3494 0.9721 'International Tables Vol C Tables 4.2.6.8 and 6.1.1.4'
N N 0.0061 0.0033 'International Tables Vol C Tables 4.2.6.8 and 6.1.1.4'

loop_
_geom_angle_atom_site_label_1
_geom_angle_atom_site_label_2
_geom_angle_atom_site_label_3
_geom_angle
_geom_angle_site_symmetry_1
_geom_angle_site_symmetry_3
C102 Co C150 84.23(9) . 2_655
C102 Co C115 125.01(9) . 2_655
C150 Co C115 40.78(8) 2_655 2_655
C102 Co C101 40.75(8) . .
C150 Co C101 124.97(8) 2_655 .
C115 Co C101 165.73(8) 2_655 .
C102 Co P 133.00(6) . .
C150 Co P 133.19(6) 2_655 .
C115 Co P 96.58(6) 2_655 .
C101 Co P 96.87(6) . .
C102 Co Cl 97.82(6) . .
C150 Co Cl 98.28(6) 2_655 .
C115 Co Cl 91.84(6) 2_655 .
C101 Co Cl 90.01(6) . .
P Co Cl 102.05(2) . .
Co Cl Co 85.70(3) . 2_655
C102 C101 C107 117.34(19) . .
C102 C101 C106 117.3(2) . .
C107 C101 C106 104.84(19) . .
C102 C101 Co 66.38(11) . .
C107 C101 Co 123.96(15) . .
C106 C101 Co 123.06(16) . .
C101 C102 C103 117.69(19) . .
C101 C102 C150 119.82(19) . .
C103 C102 C150 106.55(18) . .
C101 C102 Co 72.87(12) . .
C103 C102 Co 121.19(15) . .
C150 C102 Co 116.38(14) . .
C104 C103 C109 119.9(2) . .
C104 C103 C102 122.6(2) . .
C109 C103 C102 109.21(19) . .
C103 C104 C110 119.4(2) . .
C103 C104 C105 119.4(2) . .
C110 C104 C105 108.4(2) . .
C106 C105 C111 120.7(2) . .
C106 C105 C104 119.4(2) . .
C111 C105 C104 107.6(2) . .
C105 C106 C112 119.3(2) . .
C105 C106 C101 123.0(2) . .
C112 C106 C101 108.6(2) . .
C114 C107 C113 118.9(2) . .
C114 C107 C101 122.6(2) . .
C113 C107 C101 109.3(2) . .
C116 C108 C126 119.7(2) . .
C116 C108 C152 119.2(2) . .
C126 C108 C152 108.1(2) . .
C117 C109 C103 120.6(2) . .
C117 C109 C116 120.8(2) . .
C103 C109 C116 108.6(2) . .
C118 C110 C104 121.1(2) . .
C118 C110 C119 119.8(2) . .
C104 C110 C119 107.6(2) . .
C120 C111 C119 120.1(2) . .
C120 C111 C105 119.8(3) . .
C119 C111 C105 108.4(2) . .
C121 C112 C113 120.5(2) . .
C121 C112 C106 120.5(2) . .
C113 C112 C106 108.5(2) . .
C123 C113 C107 121.4(2) . .
C123 C113 C112 120.3(2) . .
C107 C113 C112 108.1(2) . .
C107 C114 C124 119.5(2) . .
C107 C114 C115 121.7(2) . .
C124 C114 C115 109.5(2) . .
C150 C115 C114 117.46(19) . .
C150 C115 C125 117.3(2) . .
C114 C115 C125 104.54(19) . .
C150 C115 Co 67.22(12) . 2_655
C114 C115 Co 122.45(15) . 2_655
C125 C115 Co 124.33(16) . 2_655
C108 C116 C109 119.7(2) . .
C108 C116 C150 122.6(2) . .
C109 C116 C150 109.56(19) . .
C109 C117 C118 119.5(2) . .
C109 C117 C127 119.5(2) . .
C118 C117 C127 108.7(2) . .
C110 C118 C117 119.4(2) . .
C110 C118 C128 120.4(2) . .
C117 C118 C128 107.4(2) . .
C129 C119 C111 120.4(3) . .
C129 C119 C110 119.8(3) . .
C111 C119 C110 108.0(2) . .
C111 C120 C121 119.9(2) . .
C111 C120 C130 119.5(3) . .
C121 C120 C130 108.0(3) . .
C112 C121 C120 119.9(2) . .
C112 C121 C122 119.1(3) . .
C120 C121 C122 108.7(2) . .
C157 C122 C156 119.7(3) . .
C157 C122 C121 120.5(2) . .
C156 C122 C121 107.6(3) . .
C113 C123 C158 119.6(2) . .
C113 C123 C157 119.3(2) . .
C158 C123 C157 108.4(2) . .
C158 C124 C114 121.5(2) . .
C158 C124 C159 119.9(2) . .
C114 C124 C159 108.2(2) . .
C152 C125 C159 119.3(2) . .
C152 C125 C115 122.9(2) . .
C159 C125 C115 108.6(2) . .
C127 C126 C160 120.0(2) . .
C127 C126 C108 120.7(2) . .
C160 C126 C108 107.7(2) . .
C126 C127 C117 119.6(2) . .
C126 C127 C153 120.1(2) . .
C117 C127 C153 107.5(2) . .
C154 C128 C153 120.1(3) . .
C154 C128 C118 119.7(3) . .
C153 C128 C118 108.3(2) . .
C119 C129 C154 120.1(3) . .
C119 C129 C155 119.8(3) . .
C154 C129 C155 107.8(2) . .
C155 C130 C120 121.0(3) . .
C155 C130 C156 119.5(3) . .
C120 C130 C156 108.1(3) . .
C132 C131 C137 119.9(3) . .
C132 C131 C136 120.2(3) . .
C137 C131 C136 108.2(3) . .
C131 C132 C138 120.3(3) . .
C131 C132 C133 119.9(3) . .
C138 C132 C133 108.0(3) . .
C134 C133 C139 120.1(3) . .
C134 C133 C132 120.1(3) . .
C139 C133 C132 107.7(3) . .
C133 C134 C140 120.4(3) . .
C133 C134 C135 120.1(3) . .
C140 C134 C135 107.8(2) . .
C136 C135 C134 120.1(3) . .
C136 C135 C141 120.0(3) . .
C134 C135 C141 108.2(3) . .
C135 C136 C142 120.0(3) . .
C135 C136 C131 119.6(3) . .
C142 C136 C131 107.9(3) . .
C144 C137 C131 119.8(3) . .
C144 C137 C143 119.9(3) . .
C131 C137 C143 108.1(3) . .
C145 C138 C146 120.0(3) . .
C145 C138 C132 120.0(3) . .
C146 C138 C132 108.1(3) . .
C147 C139 C146 119.9(3) . .
C147 C139 C133 119.5(3) . .
C146 C139 C133 107.9(3) . .
C148 C140 C134 120.0(3) . .
C148 C140 C149 119.9(2) . .
C134 C140 C149 107.8(3) . .
C151 C141 C149 120.1(2) . .
C151 C141 C135 119.7(3) . .
C149 C141 C135 107.6(3) . .
C160 C142 C136 119.8(3) . .
C160 C142 C143 119.7(3) . .
C136 C142 C143 107.9(3) . .
C153 C143 C137 120.2(3) . .
C153 C143 C142 120.0(2) . .
C137 C143 C142 107.9(3) . .
C137 C144 C145 120.4(3) . .
C137 C144 C154 119.9(3) . .
C145 C144 C154 108.1(3) . .
C138 C145 C155 119.8(3) . .
C138 C145 C144 119.7(3) . .
C155 C145 C144 108.4(2) . .
C156 C146 C138 120.2(3) . .
C156 C146 C139 119.9(3) . .
C138 C146 C139 108.3(3) . .
C139 C147 C148 120.5(3) . .
C139 C147 C157 119.8(3) . .
C148 C147 C157 107.8(2) . .
C140 C148 C147 119.7(3) . .
C140 C148 C158 120.2(2) . .
C147 C148 C158 108.0(2) . .
C159 C149 C141 119.5(2) . .
C159 C149 C140 119.6(3) . .
C141 C149 C140 108.6(2) . .
C115 C150 C116 117.80(19) . .
C115 C150 C102 120.42(19) . .
C116 C150 C102 105.88(18) . .
C115 C150 Co 72.00(12) . 2_655
C116 C150 Co 122.93(15) . 2_655
C102 C150 Co 115.66(14) . 2_655
C141 C151 C160 120.5(2) . .
C141 C151 C152 119.9(2) . .
C160 C151 C152 108.0(2) . .
C125 C152 C151 120.6(2) . .
C125 C152 C108 119.5(2) . .
C151 C152 C108 107.5(2) . .
C143 C153 C128 120.2(3) . .
C143 C153 C127 120.0(3) . .
C128 C153 C127 108.1(2) . .
C128 C154 C129 120.1(2) . .
C128 C154 C144 119.7(3) . .
C129 C154 C144 107.8(3) . .
C130 C155 C145 120.5(3) . .
C130 C155 C129 119.4(3) . .
C145 C155 C129 107.8(3) . .
C146 C156 C122 120.2(3) . .
C146 C156 C130 119.9(3) . .
C122 C156 C130 107.7(2) . .
C122 C157 C147 120.5(3) . .
C122 C157 C123 120.3(2) . .
C147 C157 C123 107.6(2) . .
C124 C158 C123 118.9(2) . .
C124 C158 C148 119.9(2) . .
C123 C158 C148 108.1(2) . .
C149 C159 C124 120.4(2) . .
C149 C159 C125 120.5(2) . .
C124 C159 C125 108.5(2) . .
C142 C160 C151 119.9(3) . .
C142 C160 C126 120.1(3) . .
C151 C160 C126 108.7(2) . .
C207 P C201 104.21(12) . .
C207 P C213 102.87(12) . .
C201 P C213 100.30(12) . .
C207 P Co 103.95(8) . .
C201 P Co 118.46(8) . .
C213 P Co 124.54(8) . .
C206 C201 C202 118.3(3) . .
C206 C201 P 124.3(2) . .
C202 C201 P 117.5(2) . .
C201 C202 C203 120.5(3) . .
C204 C203 C202 119.4(3) . .
C205 C204 C203 120.3(3) . .
C204 C205 C206 120.7(3) . .
C201 C206 C205 120.9(3) . .
C208 C207 C212 117.7(3) . .
C208 C207 P 118.0(2) . .
C212 C207 P 124.0(2) . .
C209 C208 C207 121.5(3) . .
C210 C209 C208 120.1(3) . .
C211 C210 C209 119.8(3) . .
C210 C211 C212 120.6(3) . .
C211 C212 C207 120.3(3) . .
C214 C213 C218 118.6(2) . .
C214 C213 P 119.66(19) . .
C218 C213 P 121.5(2) . .
C213 C214 C215 120.8(3) . .
C216 C215 C214 120.0(3) . .
C217 C216 C215 119.9(3) . .
C216 C217 C218 120.3(3) . .
C217 C218 C213 120.4(3) . .
C301 N C301 105.9(3) . 2
C301 N C305 111.98(19) . 2
C301 N C305 111.31(19) 2 2
C301 N C305 111.32(19) . .
C301 N C305 111.98(19) 2 .
C305 N C305 104.5(3) 2 .
N C301 C302 116.2(3) . .
C303 C302 C301 113.7(4) . .
C301 C302 C313 108.2(8) . .
C304 C303 C302 108.7(14) . .
C314 C313 C302 120(2) . .
C306 C305 N 116.9(2) . .
C305 C306 C307 109.6(3) . .
C308 C307 C306 114.7(3) . .
C1 C2 C3 104.4(6) . .
C4 C3 C2 104.2(6) . .
C3 C4 C5 104.6(6) . .
C4 C5 C6 104.2(6) . .
C13 C12 C11 104.3(6) . .
C12 C13 C14 104.4(6) . .
C13 C14 C15 104.3(6) . .
C16 C15 C14 104.3(6) . .
C21 C22 C23 104.4(6) . .
C24 C23 C22 104.2(6) . .
C23 C24 C25 104.5(6) . .
C24 C25 C26 104.3(6) . .

loop_
_geom_bond_atom_site_label_1
_geom_bond_atom_site_label_2
_geom_bond_distance
_geom_bond_site_symmetry_2
Co C102 2.041(2) .
Co C150 2.045(2) 2_655
Co C115 2.109(2) 2_655
Co C101 2.128(2) .
Co P 2.2873(7) .
Co Cl 2.4293(6) .
Cl Co 2.4293(6) 2_655
C101 C102 1.454(3) .
C101 C107 1.475(3) .
C101 C106 1.483(3) .
C102 C103 1.469(3) .
C102 C150 1.512(3) .
C103 C104 1.394(3) .
C103 C109 1.435(3) .
C104 C110 1.443(3) .
C104 C105 1.457(3) .
C105 C106 1.377(4) .
C105 C111 1.446(3) .
C106 C112 1.444(3) .
C107 C114 1.395(3) .
C107 C113 1.439(3) .
C108 C116 1.392(3) .
C108 C126 1.450(3) .
C108 C152 1.457(4) .
C109 C117 1.402(3) .
C109 C116 1.438(3) .
C110 C118 1.388(4) .
C110 C119 1.458(4) .
C111 C120 1.396(4) .
C111 C119 1.444(4) .
C112 C121 1.398(3) .
C112 C113 1.439(4) .
C113 C123 1.399(3) .
C114 C124 1.432(3) .
C114 C115 1.480(3) .
C115 C150 1.449(3) .
C115 C125 1.482(3) .
C115 Co 2.109(2) 2_655
C116 C150 1.469(3) .
C117 C118 1.447(4) .
C117 C127 1.447(4) .
C118 C128 1.453(4) .
C119 C129 1.394(4) .
C120 C121 1.431(4) .
C120 C130 1.450(4) .
C121 C122 1.453(4) .
C122 C157 1.382(4) .
C122 C156 1.449(4) .
C123 C158 1.427(4) .
C123 C157 1.452(4) .
C124 C158 1.404(3) .
C124 C159 1.436(4) .
C125 C152 1.373(3) .
C125 C159 1.445(3) .
C126 C127 1.389(4) .
C126 C160 1.446(4) .
C127 C153 1.454(4) .
C128 C154 1.394(4) .
C128 C153 1.443(4) .
C129 C154 1.450(4) .
C129 C155 1.461(4) .
C130 C155 1.384(4) .
C130 C156 1.453(4) .
C131 C132 1.388(4) .
C131 C137 1.447(4) .
C131 C136 1.451(4) .
C132 C138 1.450(4) .
C132 C133 1.451(4) .
C133 C134 1.387(4) .
C133 C139 1.451(4) .
C134 C140 1.442(4) .
C134 C135 1.446(4) .
C135 C136 1.393(4) .
C135 C141 1.451(4) .
C136 C142 1.449(4) .
C137 C144 1.393(4) .
C137 C143 1.447(4) .
C138 C145 1.390(4) .
C138 C146 1.438(4) .
C139 C147 1.393(4) .
C139 C146 1.447(4) .
C140 C148 1.396(4) .
C140 C149 1.450(4) .
C141 C151 1.389(4) .
C141 C149 1.433(4) .
C142 C160 1.396(4) .
C142 C143 1.458(4) .
C143 C153 1.384(4) .
C144 C145 1.445(4) .
C144 C154 1.451(4) .
C145 C155 1.441(4) .
C146 C156 1.389(4) .
C147 C148 1.445(4) .
C147 C157 1.446(4) .
C148 C158 1.448(4) .
C149 C159 1.406(3) .
C150 Co 2.045(2) 2_655
C151 C160 1.441(4) .
C151 C152 1.455(3) .
P C207 1.825(3) .
P C201 1.830(2) .
P C213 1.833(3) .
C201 C206 1.375(4) .
C201 C202 1.387(4) .
C202 C203 1.400(4) .
C203 C204 1.371(5) .
C204 C205 1.355(5) .
C205 C206 1.377(4) .
C207 C208 1.379(4) .
C207 C212 1.394(4) .
C208 C209 1.378(4) .
C209 C210 1.367(5) .
C210 C211 1.362(5) .
C211 C212 1.387(5) .
C213 C214 1.381(4) .
C213 C218 1.389(4) .
C214 C215 1.387(4) .
C215 C216 1.378(4) .
C216 C217 1.371(5) .
C217 C218 1.388(4) .
N C301 1.500(4) .
N C301 1.500(4) 2
N C305 1.518(3) 2
N C305 1.518(3) .
C301 C302 1.531(5) .
C302 C303 1.499(8) .
C302 C313 1.635(19) .
C303 C304 1.45(3) .
C313 C314 1.34(4) .
C305 C306 1.512(4) .
C306 C307 1.528(4) .
C307 C308 1.476(5) .
C1 C2 1.533(7) .
C2 C3 1.534(7) .
C3 C4 1.533(7) .
C4 C5 1.533(7) .
C5 C6 1.534(7) .
C11 C12 1.534(7) .
C12 C13 1.533(7) .
C13 C14 1.534(7) .
C14 C15 1.534(7) .
C15 C16 1.534(7) .
C21 C22 1.534(7) .
C22 C23 1.534(7) .
C23 C24 1.533(7) .
C24 C25 1.533(7) .
C25 C26 1.534(7) .
